data_4118855
loop_
_publ_author_name
'Yao Kang'
'Fei Wang'
'Jian Zhang'
'Xianhui Bu'

_publ_section_title
;
 Luminescent MTN-Type Cluster-Organic Framework with 2.6 nm Cages
;
_journal_name_full 'Journal of the American Chemical Society'
_journal_page_first 17881
_journal_page_last 17884
_journal_paper_doi 10.1021/ja308801n
_journal_volume 134
_journal_year 2012
_chemical_formula_sum 'C12 H24 Cu4 I4 N4'
_chemical_formula_weight 986.15
_chemical_name_systematic
; 
 ? 
;
_space_group_IT_number 227
_symmetry_cell_setting cubic
_symmetry_space_group_name_Hall '-F 4vw 2vw 3'
_symmetry_space_group_name_H-M 'F d -3 m :2'
_atom_sites_solution_hydrogens geom
_atom_sites_solution_primary direct
_atom_sites_solution_secondary difmap
_audit_creation_method SHELXL-97
_cell_angle_alpha 90.00
_cell_angle_beta 90.00
_cell_angle_gamma 90.00
_cell_formula_units_Z 136
_cell_length_a 62.312(9)
_cell_length_b 62.312(9)
_cell_length_c 62.312(9)
_cell_measurement_reflns_used 64969
_cell_measurement_temperature 293(2)
_cell_measurement_theta_max 22.4270
_cell_measurement_theta_min 2.0649
_cell_volume 241944(6)
_computing_cell_refinement 'SMART and SAINT (Siemens,1994)'
_computing_data_collection 'SMART (Siemens, 1996)'
_computing_data_reduction 'XPREP in SHELXTL (Siemens, 1994)'
_computing_molecular_graphics SHELXTL
_computing_publication_material SHELXTL
_computing_structure_refinement SHELXTL
_computing_structure_solution SHELXTL
_diffrn_ambient_temperature 293(2)
_diffrn_detector_area_resol_mean none
_diffrn_measured_fraction_theta_full 0.993
_diffrn_measured_fraction_theta_max 0.993
_diffrn_measurement_device_type 'CCD area detector'
_diffrn_measurement_method 'phi and omega scans'
_diffrn_radiation_monochromator graphite
_diffrn_radiation_source 'fine-focus sealed tube'
_diffrn_radiation_type MoK\a
_diffrn_radiation_wavelength 0.71073
_diffrn_reflns_av_R_equivalents 0.1089
_diffrn_reflns_av_sigmaI/netI 0.0937
_diffrn_reflns_limit_h_max 58
_diffrn_reflns_limit_h_min -59
_diffrn_reflns_limit_k_max 59
_diffrn_reflns_limit_k_min -55
_diffrn_reflns_limit_l_max 32
_diffrn_reflns_limit_l_min -59
_diffrn_reflns_number 93020
_diffrn_reflns_theta_full 19.98
_diffrn_reflns_theta_max 19.98
_diffrn_reflns_theta_min 2.07
_diffrn_standards_decay_% none
_diffrn_standards_interval_count none
_diffrn_standards_interval_time none
_diffrn_standards_number none
_exptl_absorpt_coefficient_mu 2.915
_exptl_absorpt_correction_T_max 1.0000
_exptl_absorpt_correction_T_min 0.6757
_exptl_absorpt_correction_type multi-scan
_exptl_crystal_colour yellow
_exptl_crystal_density_diffrn 0.898
_exptl_crystal_description cubic
_exptl_crystal_F_000 58208
_exptl_crystal_size_max .20
_exptl_crystal_size_mid .20
_exptl_crystal_size_min .20
_refine_diff_density_max 1.325
_refine_diff_density_min -0.937
_refine_diff_density_rms 0.190
_refine_ls_extinction_method none
_refine_ls_goodness_of_fit_ref 1.094
_refine_ls_hydrogen_treatment none
_refine_ls_matrix_type full
_refine_ls_number_parameters 178
_refine_ls_number_reflns 5175
_refine_ls_number_restraints 3
_refine_ls_restrained_S_all 1.095
_refine_ls_R_factor_all 0.1589
_refine_ls_R_factor_gt 0.1079
_refine_ls_shift/su_max 0.040
_refine_ls_shift/su_mean 0.004
_refine_ls_structure_factor_coef Fsqd
_refine_ls_weighting_details 'calc w=1/[\s^2^(Fo^2^)+(0.2000P)^2^+0.0000P] where P=(Fo^2^+2Fc^2^)/3'
_refine_ls_weighting_scheme calc
_refine_ls_wR_factor_gt 0.2941
_refine_ls_wR_factor_ref 0.3337
_reflns_number_gt 3148
_reflns_number_total 5175
_reflns_threshold_expression >2sigma(I)
_cod_data_source_file ja308801n_si_002.cif
_cod_data_source_block a
_cod_original_cell_volume 241944(61)
_cod_original_sg_symbol_H-M 'F d -3 m'
_cod_database_code 4118855

loop_
_symmetry_equiv_pos_as_xyz
'x, y, z'
'-x+3/4, -y+1/4, z+1/2'
'-x+1/4, y+1/2, -z+3/4'
'x+1/2, -y+3/4, -z+1/4'
'z, x, y'
'z+1/2, -x+3/4, -y+1/4'
'-z+3/4, -x+1/4, y+1/2'
'-z+1/4, x+1/2, -y+3/4'
'y, z, x'
'-y+1/4, z+1/2, -x+3/4'
'y+1/2, -z+3/4, -x+1/4'
'-y+3/4, -z+1/4, x+1/2'
'y+3/4, x+1/4, -z+1/2'
'-y, -x, -z'
'y+1/4, -x+1/2, z+3/4'
'-y+1/2, x+3/4, z+1/4'
'x+3/4, z+1/4, -y+1/2'
'-x+1/2, z+3/4, y+1/4'
'-x, -z, -y'
'x+1/4, -z+1/2, y+3/4'
'z+3/4, y+1/4, -x+1/2'
'z+1/4, -y+1/2, x+3/4'
'-z+1/2, y+3/4, x+1/4'
'-z, -y, -x'
'x, y+1/2, z+1/2'
'-x+3/4, -y+3/4, z+1'
'-x+1/4, y+1, -z+5/4'
'x+1/2, -y+5/4, -z+3/4'
'z, x+1/2, y+1/2'
'z+1/2, -x+5/4, -y+3/4'
'-z+3/4, -x+3/4, y+1'
'-z+1/4, x+1, -y+5/4'
'y, z+1/2, x+1/2'
'-y+1/4, z+1, -x+5/4'
'y+1/2, -z+5/4, -x+3/4'
'-y+3/4, -z+3/4, x+1'
'y+3/4, x+3/4, -z+1'
'-y, -x+1/2, -z+1/2'
'y+1/4, -x+1, z+5/4'
'-y+1/2, x+5/4, z+3/4'
'x+3/4, z+3/4, -y+1'
'-x+1/2, z+5/4, y+3/4'
'-x, -z+1/2, -y+1/2'
'x+1/4, -z+1, y+5/4'
'z+3/4, y+3/4, -x+1'
'z+1/4, -y+1, x+5/4'
'-z+1/2, y+5/4, x+3/4'
'-z, -y+1/2, -x+1/2'
'x+1/2, y, z+1/2'
'-x+5/4, -y+1/4, z+1'
'-x+3/4, y+1/2, -z+5/4'
'x+1, -y+3/4, -z+3/4'
'z+1/2, x, y+1/2'
'z+1, -x+3/4, -y+3/4'
'-z+5/4, -x+1/4, y+1'
'-z+3/4, x+1/2, -y+5/4'
'y+1/2, z, x+1/2'
'-y+3/4, z+1/2, -x+5/4'
'y+1, -z+3/4, -x+3/4'
'-y+5/4, -z+1/4, x+1'
'y+5/4, x+1/4, -z+1'
'-y+1/2, -x, -z+1/2'
'y+3/4, -x+1/2, z+5/4'
'-y+1, x+3/4, z+3/4'
'x+5/4, z+1/4, -y+1'
'-x+1, z+3/4, y+3/4'
'-x+1/2, -z, -y+1/2'
'x+3/4, -z+1/2, y+5/4'
'z+5/4, y+1/4, -x+1'
'z+3/4, -y+1/2, x+5/4'
'-z+1, y+3/4, x+3/4'
'-z+1/2, -y, -x+1/2'
'x+1/2, y+1/2, z'
'-x+5/4, -y+3/4, z+1/2'
'-x+3/4, y+1, -z+3/4'
'x+1, -y+5/4, -z+1/4'
'z+1/2, x+1/2, y'
'z+1, -x+5/4, -y+1/4'
'-z+5/4, -x+3/4, y+1/2'
'-z+3/4, x+1, -y+3/4'
'y+1/2, z+1/2, x'
'-y+3/4, z+1, -x+3/4'
'y+1, -z+5/4, -x+1/4'
'-y+5/4, -z+3/4, x+1/2'
'y+5/4, x+3/4, -z+1/2'
'-y+1/2, -x+1/2, -z'
'y+3/4, -x+1, z+3/4'
'-y+1, x+5/4, z+1/4'
'x+5/4, z+3/4, -y+1/2'
'-x+1, z+5/4, y+1/4'
'-x+1/2, -z+1/2, -y'
'x+3/4, -z+1, y+3/4'
'z+5/4, y+3/4, -x+1/2'
'z+3/4, -y+1, x+3/4'
'-z+1, y+5/4, x+1/4'
'-z+1/2, -y+1/2, -x'
'-x, -y, -z'
'x-3/4, y-1/4, -z-1/2'
'x-1/4, -y-1/2, z-3/4'
'-x-1/2, y-3/4, z-1/4'
'-z, -x, -y'
'-z-1/2, x-3/4, y-1/4'
'z-3/4, x-1/4, -y-1/2'
'z-1/4, -x-1/2, y-3/4'
'-y, -z, -x'
'y-1/4, -z-1/2, x-3/4'
'-y-1/2, z-3/4, x-1/4'
'y-3/4, z-1/4, -x-1/2'
'-y-3/4, -x-1/4, z-1/2'
'y, x, z'
'-y-1/4, x-1/2, -z-3/4'
'y-1/2, -x-3/4, -z-1/4'
'-x-3/4, -z-1/4, y-1/2'
'x-1/2, -z-3/4, -y-1/4'
'x, z, y'
'-x-1/4, z-1/2, -y-3/4'
'-z-3/4, -y-1/4, x-1/2'
'-z-1/4, y-1/2, -x-3/4'
'z-1/2, -y-3/4, -x-1/4'
'z, y, x'
'-x, -y+1/2, -z+1/2'
'x-3/4, y+1/4, -z'
'x-1/4, -y, z-1/4'
'-x-1/2, y-1/4, z+1/4'
'-z, -x+1/2, -y+1/2'
'-z-1/2, x-1/4, y+1/4'
'z-3/4, x+1/4, -y'
'z-1/4, -x, y-1/4'
'-y, -z+1/2, -x+1/2'
'y-1/4, -z, x-1/4'
'-y-1/2, z-1/4, x+1/4'
'y-3/4, z+1/4, -x'
'-y-3/4, -x+1/4, z'
'y, x+1/2, z+1/2'
'-y-1/4, x, -z-1/4'
'y-1/2, -x-1/4, -z+1/4'
'-x-3/4, -z+1/4, y'
'x-1/2, -z-1/4, -y+1/4'
'x, z+1/2, y+1/2'
'-x-1/4, z, -y-1/4'
'-z-3/4, -y+1/4, x'
'-z-1/4, y, -x-1/4'
'z-1/2, -y-1/4, -x+1/4'
'z, y+1/2, x+1/2'
'-x+1/2, -y, -z+1/2'
'x-1/4, y-1/4, -z'
'x+1/4, -y-1/2, z-1/4'
'-x, y-3/4, z+1/4'
'-z+1/2, -x, -y+1/2'
'-z, x-3/4, y+1/4'
'z-1/4, x-1/4, -y'
'z+1/4, -x-1/2, y-1/4'
'-y+1/2, -z, -x+1/2'
'y+1/4, -z-1/2, x-1/4'
'-y, z-3/4, x+1/4'
'y-1/4, z-1/4, -x'
'-y-1/4, -x-1/4, z'
'y+1/2, x, z+1/2'
'-y+1/4, x-1/2, -z-1/4'
'y, -x-3/4, -z+1/4'
'-x-1/4, -z-1/4, y'
'x, -z-3/4, -y+1/4'
'x+1/2, z, y+1/2'
'-x+1/4, z-1/2, -y-1/4'
'-z-1/4, -y-1/4, x'
'-z+1/4, y-1/2, -x-1/4'
'z, -y-3/4, -x+1/4'
'z+1/2, y, x+1/2'
'-x+1/2, -y+1/2, -z'
'x-1/4, y+1/4, -z-1/2'
'x+1/4, -y, z-3/4'
'-x, y-1/4, z-1/4'
'-z+1/2, -x+1/2, -y'
'-z, x-1/4, y-1/4'
'z-1/4, x+1/4, -y-1/2'
'z+1/4, -x, y-3/4'
'-y+1/2, -z+1/2, -x'
'y+1/4, -z, x-3/4'
'-y, z-1/4, x-1/4'
'y-1/4, z+1/4, -x-1/2'
'-y-1/4, -x+1/4, z-1/2'
'y+1/2, x+1/2, z'
'-y+1/4, x, -z-3/4'
'y, -x-1/4, -z-1/4'
'-x-1/4, -z+1/4, y-1/2'
'x, -z-1/4, -y-1/4'
'x+1/2, z+1/2, y'
'-x+1/4, z, -y-3/4'
'-z-1/4, -y+1/4, x-1/2'
'-z+1/4, y, -x-3/4'
'z, -y-1/4, -x-1/4'
'z+1/2, y+1/2, x'

loop_
_atom_site_label
_atom_site_type_symbol
_atom_site_fract_x
_atom_site_fract_y
_atom_site_fract_z
_atom_site_U_iso_or_equiv
_atom_site_adp_type
_atom_site_occupancy
_atom_site_symmetry_multiplicity
_atom_site_calc_flag
_atom_site_refinement_flags
Cu1 Cu 0.04744(6) 0.70256(6) 0.04744(6) 0.153(2) Uani 1 6 d S
Cu2 Cu 0.03711(4) 0.74297(6) 0.03711(4) 0.1528(14) Uani 1 2 d S
Cu3 Cu 0.04623(4) 0.88255(5) 0.07648(5) 0.1562(11) Uani 1 1 d .
Cu4 Cu 0.08639(5) 0.87153(6) 0.08639(5) 0.1488(13) Uani 1 2 d S
Cu5 Cu 0.06161(5) 0.84599(6) 0.06161(5) 0.1534(14) Uani 1 2 d S
Cu6 Cu 0.10989(6) 0.64011(6) 0.10989(6) 0.160(2) Uani 1 6 d S
I1 I 0.15069(4) 0.65069(4) 0.09931(4) 0.1633(14) Uani 1 6 d S
I2 I 0.05349(2) 0.84950(2) 0.10395(2) 0.1446(7) Uani 1 1 d .
I3 I 0.07690(3) 0.91263(3) 0.07690(3) 0.1527(9) Uani 1 2 d S
I4 I 0.03594(3) 0.86992(4) 0.03594(3) 0.1540(9) Uani 1 2 d S
I5 I 0.07521(3) 0.72633(2) 0.02367(2) 0.1491(9) Uani 1 2 d S
I6 I 0.00661(3) 0.74339(3) 0.00661(3) 0.1512(13) Uani 1 6 d S
N1 N 0.0906(3) 0.6594(3) 0.0906(3) 0.144(14) Uani 1 6 d SD
N2 N 0.0526(2) 0.8159(4) 0.0526(2) 0.146(10) Uani 1 2 d SD
N3 N 0.1099(2) 0.8728(3) 0.1099(2) 0.138(7) Uani 1 2 d S
N4 N 0.0435(3) 0.7757(3) 0.0435(3) 0.181(12) Uani 1 2 d S
N5 N 0.0169(3) 0.8969(3) 0.0879(3) 0.143(6) Uani 1 1 d .
N6 N 0.0660(4) 0.6840(4) 0.0660(4) 0.119(11) Uani 1 6 d S
C1 C 0.0092(4) 0.9151(4) 0.0759(4) 0.185(11) Uani 1 1 d .
H1A H 0.0203 0.9259 0.0753 0.222 Uiso 1 1 calc R
H1B H 0.0061 0.9106 0.0614 0.222 Uiso 1 1 calc R
C2 C 0.0611(4) 0.7759(6) 0.0611(4) 0.195(14) Uiso 1 2 d S
H2A H 0.0739 0.7689 0.0564 0.234 Uiso 0.50 1 d PR
C3 C 0.0658(3) 0.8010(4) 0.0658(3) 0.149(12) Uani 1 2 d SD
H3A H 0.0631 0.8039 0.0808 0.179 Uiso 0.50 1 d PR
C4 C 0.0939(5) 0.6561(5) 0.0663(3) 0.223(16) Uiso 1 2 d SD
H4A H 0.0911 0.6419 0.0628 0.268 Uiso 0.50 1 d PR
C5 C 0.0573(3) 0.8103(4) 0.0285(3) 0.158(8) Uani 1 1 d D
H5A H 0.0489 0.8197 0.0194 0.190 Uiso 1 1 calc R
H5B H 0.0723 0.8131 0.0256 0.190 Uiso 1 1 calc R
C6 C 0.1313(3) 0.8840(3) 0.1026(3) 0.153(7) Uani 1 1 d .
H6A H 0.1367 0.8767 0.0900 0.183 Uiso 1 1 calc R
H6B H 0.1281 0.8987 0.0986 0.183 Uiso 1 1 calc R
C7 C 0.0792(3) 0.6708(3) 0.0521(5) 0.160(12) Uani 1 2 d S
H7A H 0.0879 0.6798 0.0431 0.192 Uiso 0.50 1 d PR
C8 C 0.1155(3) 0.8465(5) 0.1155(3) 0.142(9) Uani 1 2 d S
H8A H 0.1206 0.8393 0.1027 0.170 Uiso 0.50 1 d PR
C9 C -0.0001(3) 0.8794(4) 0.0869(4) 0.149(7) Uani 1 1 d .
H9A H -0.0023 0.8747 0.0723 0.179 Uiso 1 1 calc R
H9B H 0.0041 0.8672 0.0956 0.179 Uiso 1 1 calc R
C10 C 0.0200(3) 0.9043(4) 0.1104(4) 0.153(7) Uani 1 1 d .
H10A H 0.0310 0.9153 0.1106 0.184 Uiso 1 1 calc R
H10B H 0.0251 0.8924 0.1190 0.184 Uiso 1 1 calc R
C11 C 0.0522(5) 0.7869(4) 0.0224(3) 0.216(14) Uani 1 1 d .
H11A H 0.0651 0.7797 0.0173 0.259 Uiso 1 1 calc R
H11B H 0.0415 0.7864 0.0111 0.259 Uiso 1 1 calc R

loop_
_atom_site_aniso_label
_atom_site_aniso_U_11
_atom_site_aniso_U_22
_atom_site_aniso_U_33
_atom_site_aniso_U_23
_atom_site_aniso_U_13
_atom_site_aniso_U_12
Cu1 0.153(2) 0.153(2) 0.153(2) 0.004(2) -0.004(2) 0.004(2)
Cu2 0.1578(19) 0.143(3) 0.1578(19) -0.0117(17) 0.002(2) -0.0117(17)
Cu3 0.137(2) 0.160(2) 0.172(2) -0.0102(18) 0.0352(17) 0.0151(17)
Cu4 0.1502(19) 0.146(3) 0.1502(19) 0.0082(16) 0.007(2) 0.0082(16)
Cu5 0.165(2) 0.130(3) 0.165(2) -0.0064(17) 0.021(3) -0.0064(17)
Cu6 0.160(2) 0.160(2) 0.160(2) 0.013(2) -0.013(2) 0.013(2)
I1 0.1633(14) 0.1633(14) 0.1633(14) 0.0080(14) 0.0080(14) -0.0080(14)
I2 0.1493(13) 0.1398(12) 0.1446(12) 0.0047(8) 0.0278(9) -0.0018(8)
I3 0.1670(12) 0.1242(15) 0.1670(12) -0.0004(9) 0.0157(14) -0.0004(9)
I4 0.1486(11) 0.1650(19) 0.1486(11) 0.0040(10) 0.0174(13) 0.0040(10)
I5 0.1398(16) 0.1537(12) 0.1537(12) -0.0068(13) 0.0082(9) -0.0082(9)
I6 0.1512(13) 0.1512(13) 0.1512(13) 0.0017(13) -0.0017(13) 0.0017(13)
N1 0.144(14) 0.144(14) 0.144(14) 0.041(12) -0.041(12) 0.041(12)
N2 0.168(16) 0.103(16) 0.168(16) -0.003(8) -0.07(2) -0.003(8)
N3 0.152(12) 0.111(16) 0.152(12) 0.002(10) -0.005(16) 0.002(10)
N4 0.22(2) 0.094(15) 0.22(2) -0.015(9) -0.12(3) -0.015(9)
N5 0.100(12) 0.172(16) 0.157(16) -0.032(13) 0.043(10) 0.032(12)
N6 0.119(11) 0.119(11) 0.119(11) 0.004(14) -0.004(14) 0.004(14)
C1 0.18(2) 0.19(2) 0.19(2) 0.059(19) 0.039(16) 0.089(18)
C3 0.172(18) 0.103(19) 0.172(18) -0.071(17) 0.07(2) -0.071(17)
C5 0.126(15) 0.22(2) 0.132(18) 0.015(16) 0.065(13) -0.021(15)
C6 0.175(18) 0.156(17) 0.127(15) 0.001(11) 0.012(13) -0.028(13)
C7 0.125(13) 0.125(13) 0.23(4) 0.055(16) -0.055(16) 0.028(17)
C8 0.129(13) 0.17(3) 0.129(13) 0.005(12) -0.006(15) 0.005(12)
C9 0.092(14) 0.172(19) 0.18(2) -0.034(16) -0.020(13) 0.016(16)
C10 0.14(2) 0.154(18) 0.17(2) -0.027(16) -0.001(16) 0.002(14)
C11 0.37(4) 0.18(2) 0.098(14) -0.017(15) -0.002(18) -0.14(3)

loop_
_atom_type_symbol
_atom_type_description
_atom_type_scat_dispersion_real
_atom_type_scat_dispersion_imag
_atom_type_scat_source
C C 0.0033 0.0016 'International Tables Vol C Tables 4.2.6.8 and 6.1.1.4'
H H 0.0000 0.0000 'International Tables Vol C Tables 4.2.6.8 and 6.1.1.4'
N N 0.0061 0.0033 'International Tables Vol C Tables 4.2.6.8 and 6.1.1.4'
Cu Cu 0.3201 1.2651 'International Tables Vol C Tables 4.2.6.8 and 6.1.1.4'
I I -0.4742 1.8119 'International Tables Vol C Tables 4.2.6.8 and 6.1.1.4'

loop_
_geom_angle_atom_site_label_1
_geom_angle_atom_site_label_2
_geom_angle_atom_site_label_3
_geom_angle
_geom_angle_site_symmetry_1
_geom_angle_site_symmetry_3
N6 Cu1 Cu2 145.13(11) . 36_554
N6 Cu1 Cu2 145.14(11) . .
Cu2 Cu1 Cu2 59.34(18) 36_554 .
N6 Cu1 Cu2 145.14(11) . 54_455
Cu2 Cu1 Cu2 59.34(18) 36_554 54_455
Cu2 Cu1 Cu2 59.34(18) . 54_455
N6 Cu1 I5 105.17(14) . 36_554
Cu2 Cu1 I5 60.62(10) 36_554 36_554
Cu2 Cu1 I5 60.62(10) . 36_554
Cu2 Cu1 I5 109.7(2) 54_455 36_554
N6 Cu1 I5 105.17(14) . 54_455
Cu2 Cu1 I5 60.62(10) 36_554 54_455
Cu2 Cu1 I5 109.7(2) . 54_455
Cu2 Cu1 I5 60.62(10) 54_455 54_455
I5 Cu1 I5 113.41(12) 36_554 54_455
N6 Cu1 I5 105.17(14) . .
Cu2 Cu1 I5 109.7(2) 36_554 .
Cu2 Cu1 I5 60.62(10) . .
Cu2 Cu1 I5 60.62(10) 54_455 .
I5 Cu1 I5 113.41(12) 36_554 .
I5 Cu1 I5 113.41(12) 54_455 .
N4 Cu2 Cu2 144.5(3) . 36_554
N4 Cu2 Cu2 144.5(3) . 54_455
Cu2 Cu2 Cu2 60.000(1) 36_554 54_455
N4 Cu2 Cu1 144.7(7) . .
Cu2 Cu2 Cu1 60.33(9) 36_554 .
Cu2 Cu2 Cu1 60.33(9) 54_455 .
N4 Cu2 I6 104.9(7) . .
Cu2 Cu2 I6 60.45(7) 36_554 .
Cu2 Cu2 I6 60.45(7) 54_455 .
Cu1 Cu2 I6 110.42(15) . .
N4 Cu2 I5 105.1(3) . 36_554
Cu2 Cu2 I5 60.87(8) 36_554 36_554
Cu2 Cu2 I5 110.32(8) 54_455 36_554
Cu1 Cu2 I5 60.41(8) . 36_554
I6 Cu2 I5 113.75(9) . 36_554
N4 Cu2 I5 105.1(3) . .
Cu2 Cu2 I5 110.32(8) 36_554 .
Cu2 Cu2 I5 60.87(8) 54_455 .
Cu1 Cu2 I5 60.41(8) . .
I6 Cu2 I5 113.75(9) . .
I5 Cu2 I5 113.04(16) 36_554 .
N5 Cu3 Cu5 141.4(6) . .
N5 Cu3 Cu3 146.4(5) . 120
Cu5 Cu3 Cu3 59.67(7) . 120
N5 Cu3 Cu4 145.7(6) . .
Cu5 Cu3 Cu4 61.21(13) . .
Cu3 Cu3 Cu4 60.02(7) 120 .
N5 Cu3 I3 108.1(6) . .
Cu5 Cu3 I3 110.39(11) . .
Cu3 Cu3 I3 60.13(6) 120 .
Cu4 Cu3 I3 60.54(11) . .
N5 Cu3 I2 104.4(5) . .
Cu5 Cu3 I2 60.41(10) . .
Cu3 Cu3 I2 109.14(6) 120 .
Cu4 Cu3 I2 60.17(9) . .
I3 Cu3 I2 113.94(12) . .
N5 Cu3 I4 103.1(6) . .
Cu5 Cu3 I4 60.67(12) . .
Cu3 Cu3 I4 60.69(6) 120 .
Cu4 Cu3 I4 111.17(11) . .
I3 Cu3 I4 112.31(11) . .
I2 Cu3 I4 113.87(12) . .
N3 Cu4 Cu3 144.7(3) . .
N3 Cu4 Cu3 144.7(3) . 120
Cu3 Cu4 Cu3 59.96(14) . 120
N3 Cu4 I3 105.9(6) . .
Cu3 Cu4 I3 59.90(11) . .
Cu3 Cu4 I3 59.90(11) 120 .
N3 Cu4 I2 105.6(3) . .
Cu3 Cu4 I2 60.80(9) . .
Cu3 Cu4 I2 109.60(15) 120 .
I3 Cu4 I2 113.93(10) . .
N3 Cu4 I2 105.6(3) . 120
Cu3 Cu4 I2 109.60(15) . 120
Cu3 Cu4 I2 60.80(9) 120 120
I3 Cu4 I2 113.93(10) . 120
I2 Cu4 I2 110.93(15) . 120
N3 Cu4 Cu5 146.1(6) . .
Cu3 Cu4 Cu5 58.89(12) . .
Cu3 Cu4 Cu5 58.89(12) 120 .
I3 Cu4 Cu5 108.00(16) . .
I2 Cu4 Cu5 59.87(9) . .
I2 Cu4 Cu5 59.87(9) 120 .
N2 Cu5 Cu3 142.3(4) . .
N2 Cu5 Cu3 142.3(4) . 120
Cu3 Cu5 Cu3 60.66(14) . 120
N2 Cu5 I2 107.0(3) . .
Cu3 Cu5 I2 61.19(9) . .
Cu3 Cu5 I2 110.56(14) 120 .
N2 Cu5 I2 107.0(3) . 120
Cu3 Cu5 I2 110.56(14) . 120
Cu3 Cu5 I2 61.19(9) 120 120
I2 Cu5 I2 111.15(16) . 120
N2 Cu5 Cu4 149.0(7) . .
Cu3 Cu5 Cu4 59.90(12) . .
Cu3 Cu5 Cu4 59.90(12) 120 .
I2 Cu5 Cu4 60.00(9) . .
I2 Cu5 Cu4 60.00(9) 120 .
N2 Cu5 I4 100.4(7) . .
Cu3 Cu5 I4 61.18(12) . .
Cu3 Cu5 I4 61.18(12) 120 .
I2 Cu5 I4 114.99(10) . .
I2 Cu5 I4 114.99(10) 120 .
Cu4 Cu5 I4 110.52(16) . .
N1 Cu6 Cu6 144.731(5) . 27_544
N1 Cu6 Cu6 144.745(2) . 76_455
Cu6 Cu6 Cu6 60.001(1) 27_544 76_455
N1 Cu6 Cu6 144.731(4) . 50_464
Cu6 Cu6 Cu6 60.0 27_544 50_464
Cu6 Cu6 Cu6 60.001(1) 76_455 50_464
N1 Cu6 I1 105.12(14) . 27_544
Cu6 Cu6 I1 60.55(12) 27_544 27_544
Cu6 Cu6 I1 60.55(12) 76_455 27_544
Cu6 Cu6 I1 110.15(14) 50_464 27_544
N1 Cu6 I1 105.11(14) . .
Cu6 Cu6 I1 60.55(12) 27_544 .
Cu6 Cu6 I1 110.15(14) 76_455 .
Cu6 Cu6 I1 60.55(12) 50_464 .
I1 Cu6 I1 113.45(12) 27_544 .
N1 Cu6 I1 105.12(14) . 50_464
Cu6 Cu6 I1 110.15(14) 27_544 50_464
Cu6 Cu6 I1 60.55(12) 76_455 50_464
Cu6 Cu6 I1 60.55(12) 50_464 50_464
I1 Cu6 I1 113.45(12) 27_544 50_464
I1 Cu6 I1 113.45(12) . 50_464
Cu6 I1 Cu6 58.9(2) 27_544 .
Cu6 I1 Cu6 58.9(2) 27_544 50_464
Cu6 I1 Cu6 58.9(2) . 50_464
Cu5 I2 Cu4 60.13(11) . .
Cu5 I2 Cu3 58.40(10) . .
Cu4 I2 Cu3 59.03(10) . .
Cu3 I3 Cu3 59.74(12) . 120
Cu3 I3 Cu4 59.56(10) . .
Cu3 I3 Cu4 59.56(10) 120 .
Cu5 I4 Cu3 58.15(10) . .
Cu5 I4 Cu3 58.15(10) . 120
Cu3 I4 Cu3 58.63(12) . 120
Cu1 I5 Cu2 58.97(13) . 54_455
Cu1 I5 Cu2 58.97(13) . .
Cu2 I5 Cu2 58.26(16) 54_455 .
Cu2 I6 Cu2 59.10(15) 36_554 .
Cu2 I6 Cu2 59.10(15) 36_554 54_455
Cu2 I6 Cu2 59.10(15) . 54_455
C4 N1 C4 104(2) 54_455 36_554
C4 N1 C4 104(2) 54_455 .
C4 N1 C4 104(2) 36_554 .
C4 N1 Cu6 114.3(19) 54_455 .
C4 N1 Cu6 114.3(19) 36_554 .
C4 N1 Cu6 114.3(19) . .
C3 N2 C5 106.7(15) . 120
C3 N2 C5 106.7(15) . .
C5 N2 C5 108.0(17) 120 .
C3 N2 Cu5 105.5(14) . .
C5 N2 Cu5 114.6(12) 120 .
C5 N2 Cu5 114.6(12) . .
C6 N3 C6 107(2) 120 .
C6 N3 C8 108.0(13) 120 .
C6 N3 C8 108.0(13) . .
C6 N3 Cu4 114.4(11) 120 .
C6 N3 Cu4 114.4(11) . .
C8 N3 Cu4 104.8(14) . .
C2 N4 C11 109.8(14) . 120
C2 N4 C11 109.8(14) . .
C11 N4 C11 112(3) 120 .
C2 N4 Cu2 106.0(19) . .
C11 N4 Cu2 109.5(12) 120 .
C11 N4 Cu2 109.5(12) . .
C1 N5 C10 106.7(18) . .
C1 N5 C9 108(2) . .
C10 N5 C9 110.4(16) . .
C1 N5 Cu3 116.0(12) . .
C10 N5 Cu3 109.3(15) . .
C9 N5 Cu3 106.2(13) . .
C7 N6 C7 110.8(18) 54_455 36_554
C7 N6 C7 110.8(18) 54_455 .
C7 N6 C7 110.8(18) 36_554 .
C7 N6 Cu1 108.1(19) 54_455 .
C7 N6 Cu1 108.1(19) 36_554 .
C7 N6 Cu1 108.1(19) . .
C1 C1 N5 112.5(10) 19_566 .
C1 C1 H1A 109.1 19_566 .
N5 C1 H1A 109.1 . .
C1 C1 H1B 109.1 19_566 .
N5 C1 H1B 109.1 . .
H1A C1 H1B 107.8 . .
N4 C2 C3 105(3) . .
N4 C2 H2A 111.4 . .
C3 C2 H2A 110.4 . .
N2 C3 C2 114(2) . .
N2 C3 H3A 108.8 . .
C2 C3 H3A 108.9 . .
N1 C4 C7 113(3) . .
N1 C4 H4A 109.4 . .
C7 C4 H4A 108.3 . .
C11 C5 N2 114.1(16) . .
C11 C5 H5A 108.7 . .
N2 C5 H5A 108.7 . .
C11 C5 H5B 108.7 . .
N2 C5 H5B 108.7 . .
H5A C5 H5B 107.6 . .
C6 C6 N3 113.3(11) 190_556 .
C6 C6 H6A 108.9 190_556 .
N3 C6 H6A 108.9 . .
C6 C6 H6B 108.9 190_556 .
N3 C6 H6B 108.9 . .
H6A C6 H6B 107.7 . .
N6 C7 C4 109(3) . .
N6 C7 H7A 109.7 . .
C4 C7 H7A 109.8 . .
C8 C8 N3 106.9(12) 27_544 .
C8 C8 H8A 110.8 27_544 .
N3 C8 H8A 109.8 . .
C10 C9 N5 105.1(17) 19_566 .
C10 C9 H9A 110.7 19_566 .
N5 C9 H9A 110.7 . .
C10 C9 H9B 110.7 19_566 .
N5 C9 H9B 110.7 . .
H9A C9 H9B 108.8 . .
N5 C10 C9 113.8(17) . 19_566
N5 C10 H10A 108.8 . .
C9 C10 H10A 108.8 19_566 .
N5 C10 H10B 108.8 . .
C9 C10 H10B 108.8 19_566 .
H10A C10 H10B 107.7 . .
C5 C11 N4 106.4(16) . .
C5 C11 H11A 110.4 . .
N4 C11 H11A 110.4 . .
C5 C11 H11B 110.5 . .
N4 C11 H11B 110.4 . .
H11A C11 H11B 108.6 . .

loop_
_geom_bond_atom_site_label_1
_geom_bond_atom_site_label_2
_geom_bond_distance
_geom_bond_site_symmetry_2
Cu1 N6 2.00(4) .
Cu1 Cu2 2.678(6) 36_554
Cu1 Cu2 2.678(6) .
Cu1 Cu2 2.678(6) 54_455
Cu1 I5 2.717(3) 36_554
Cu1 I5 2.717(3) 54_455
Cu1 I5 2.717(3) .
Cu2 N4 2.11(2) .
Cu2 Cu2 2.651(6) 36_554
Cu2 Cu2 2.651(6) 54_455
Cu2 I6 2.688(5) .
Cu2 I5 2.723(3) 36_554
Cu2 I5 2.723(3) .
Cu3 N5 2.157(13) .
Cu3 Cu5 2.640(4) .
Cu3 Cu3 2.666(5) 120
Cu3 Cu4 2.668(4) .
Cu3 I3 2.677(3) .
Cu3 I2 2.716(3) .
Cu3 I4 2.723(4) .
Cu4 N3 2.07(2) .
Cu4 Cu3 2.668(4) 120
Cu4 I3 2.694(4) .
Cu4 I2 2.699(3) .
Cu4 I2 2.699(3) 120
Cu4 Cu5 2.702(6) .
Cu5 N2 2.04(2) .
Cu5 Cu3 2.640(4) 120
Cu5 I2 2.695(3) .
Cu5 I2 2.695(3) 120
Cu5 I4 2.709(5) .
Cu6 N1 2.09(3) .
Cu6 Cu6 2.663(10) 27_544
Cu6 Cu6 2.663(10) 76_455
Cu6 Cu6 2.663(10) 50_464
Cu6 I1 2.708(3) 27_544
Cu6 I1 2.708(3) .
Cu6 I1 2.708(3) 50_464
I1 Cu6 2.708(3) 27_544
I1 Cu6 2.708(3) 50_464
I3 Cu3 2.677(3) 120
I4 Cu3 2.723(4) 120
I5 Cu2 2.723(3) 54_455
I6 Cu2 2.688(5) 36_554
I6 Cu2 2.688(5) 54_455
N1 C4 1.540(18) 54_455
N1 C4 1.540(18) 36_554
N1 C4 1.540(18) .
N2 C3 1.489(18) .
N2 C5 1.569(15) 120
N2 C5 1.569(15) .
N3 C6 1.57(2) 120
N3 C6 1.57(2) .
N3 C8 1.71(3) .
N4 C2 1.56(4) .
N4 C11 1.59(2) 120
N4 C11 1.59(2) .
N5 C1 1.44(2) .
N5 C10 1.49(2) .
N5 C9 1.52(2) .
N6 C7 1.45(3) 54_455
N6 C7 1.45(3) 36_554
N6 C7 1.45(3) .
C1 C1 1.39(4) 19_566
C1 H1A 0.9700 .
C1 H1B 0.9700 .
C2 C3 1.62(4) .
C2 H2A 0.9575 .
C3 H3A 0.9669 .
C4 C7 1.57(4) .
C4 H4A 0.9299 .
C5 C11 1.54(3) .
C5 H5A 0.9700 .
C5 H5B 0.9700 .
C6 C6 1.42(4) 190_556
C6 H6A 0.9700 .
C6 H6B 0.9700 .
C7 H7A 0.9620 .
C8 C8 1.67(5) 27_544
C8 H8A 0.9670 .
C9 C10 1.49(2) 19_566
C9 H9A 0.9700 .
C9 H9B 0.9700 .
C10 C9 1.49(2) 19_566
C10 H10A 0.9700 .
C10 H10B 0.9700 .
C11 H11A 0.9700 .
C11 H11B 0.9700 .

loop_
_platon_squeeze_void_nr
_platon_squeeze_void_average_x
_platon_squeeze_void_average_y
_platon_squeeze_void_average_z
_platon_squeeze_void_volume
_platon_squeeze_void_count_electrons
1 -0.004 -0.002 -0.002 181525.3 9567.4
